data_2107311
loop_
_publ_author_name
'von Dreele, R.B.'
'Eyring, L.'
'Bowman, A.L.'
'Yarnell, J.L.'

_publ_section_title
;
 Refinement of the crystal structure of Pr7 O12 by powder neutron
 diffraction
;
_journal_name_full 'Acta Crystallographica B (24,1968-38,1982)'
_journal_page_first 971
_journal_page_last 974
_journal_volume 31
_journal_year 1975
_chemical_formula_sum 'O12 Pr7'
_chemical_name_systematic 'Pr7 O12'
_space_group_IT_number 148
_symmetry_space_group_name_Hall '-R 3'
_symmetry_space_group_name_H-M 'R -3 :H'
_cell_angle_alpha 90
_cell_angle_beta 90
_cell_angle_gamma 120
_cell_formula_units_Z 3
_cell_length_a 10.278
_cell_length_b 10.278
_cell_length_c 9.6069
_cell_volume 878.883
_citation_journal_id_ASTM ACBCAR
_cod_data_source_file vonDreele_ACBCAR_1975_542.cif
_cod_data_source_block O12Pr7
_cod_original_cell_volume 878.8831
_cod_database_code 2107311

loop_
_symmetry_equiv_pos_as_xyz
x,y,z
-y,x-y,z
-x+y,-x,z
-x,-y,-z
y,-x+y,-z
x-y,x,-z
x+2/3,y+1/3,z+1/3
-y+2/3,x-y+1/3,z+1/3
-x+y+2/3,-x+1/3,z+1/3
-x+2/3,-y+1/3,-z+1/3
y+2/3,-x+y+1/3,-z+1/3
x-y+2/3,x+1/3,-z+1/3
x+1/3,y+2/3,z+2/3
-y+1/3,x-y+2/3,z+2/3
-x+y+1/3,-x+2/3,z+2/3
-x+1/3,-y+2/3,-z+2/3
y+1/3,-x+y+2/3,-z+2/3
x-y+1/3,x+2/3,-z+2/3

loop_
_atom_site_label
_atom_site_type_symbol
_atom_site_fract_x
_atom_site_fract_y
_atom_site_fract_z
_atom_site_occupancy
_atom_site_U_iso_or_equiv
O1 O 0.3721 0.8757 0.5617 1 0.0
O2 O 0.9671 0.7783 0.6013 1 0.0
Pr1 Pr 0 0 0 1 0.0
Pr2 Pr 0.9529 0.7458 0.3476 1 0.0
